data_1507601
loop_
_publ_author_name
'Lee, Chia-Jui'
'Jang, Yeong-Jiunn'
'Wu, Zong-Ze'
'Lin, Wenwei'

_publ_section_title
;
 Preparation of Functional Phosphorus Zwitterions from Activated Alkanes,
 Aldehydes, and Tributylphosphine: Synthesis of Polysubstituted
 Furo[3,2-c]coumarins.
;
_journal_issue 7
_journal_name_full 'Organic letters'
_journal_page_first 1906
_journal_page_last 1909
_journal_paper_doi 10.1021/ol3005479
_journal_volume 14
_journal_year 2012
_chemical_formula_moiety 'C28 H36 Br O3 P'
_chemical_formula_sum 'C28 H36 Br O3 P'
_chemical_formula_weight 531.45
_chemical_name_systematic
;
 ?
;
_space_group_IT_number 2
_symmetry_cell_setting triclinic
_symmetry_space_group_name_Hall '-P 1'
_symmetry_space_group_name_H-M 'P -1'
_atom_sites_solution_hydrogens geom
_atom_sites_solution_primary direct
_atom_sites_solution_secondary difmap
_audit_creation_method SHELXL-97
_cell_angle_alpha 84.635(2)
_cell_angle_beta 75.121(2)
_cell_angle_gamma 62.070(2)
_cell_formula_units_Z 6
_cell_length_a 14.8256(5)
_cell_length_b 15.0546(5)
_cell_length_c 21.3969(7)
_cell_measurement_reflns_used 0
_cell_measurement_temperature 200(2)
_cell_measurement_theta_max 0
_cell_measurement_theta_min 0
_cell_volume 4075.9(3)
_computing_molecular_graphics 'Ortep-3 for Windows (Farrugia, 1997)'
_computing_publication_material 'WinGX publication routines (Farrugia, 1999)'
_computing_structure_refinement 'SHELXL-97 (Sheldrick, 1997)'
_computing_structure_solution 'SHELXS-86 (Sheldrick, 1986)'
_diffrn_ambient_temperature 200(2)
_diffrn_measured_fraction_theta_full 0.960
_diffrn_measured_fraction_theta_max 0.960
_diffrn_radiation_monochromator graphite
_diffrn_radiation_source 'fine-focus sealed tube'
_diffrn_radiation_type MoK\a
_diffrn_radiation_wavelength 0.71073
_diffrn_reflns_av_R_equivalents 0.0356
_diffrn_reflns_av_sigmaI/netI 0.0567
_diffrn_reflns_limit_h_max 17
_diffrn_reflns_limit_h_min -16
_diffrn_reflns_limit_k_max 17
_diffrn_reflns_limit_k_min -9
_diffrn_reflns_limit_l_max 25
_diffrn_reflns_limit_l_min -24
_diffrn_reflns_number 30923
_diffrn_reflns_theta_full 25.00
_diffrn_reflns_theta_max 25.00
_diffrn_reflns_theta_min 0.99
_exptl_absorpt_coefficient_mu 1.597
_exptl_absorpt_correction_T_max 0.7406
_exptl_absorpt_correction_T_min 0.5334
_exptl_absorpt_correction_type multi-scan
_exptl_crystal_colour colorless
_exptl_crystal_density_diffrn 1.299
_exptl_crystal_density_method 'not measured'
_exptl_crystal_description prism
_exptl_crystal_F_000 1668
_exptl_crystal_size_max 0.45
_exptl_crystal_size_mid 0.32
_exptl_crystal_size_min 0.20
_refine_diff_density_max 1.075
_refine_diff_density_min -0.432
_refine_diff_density_rms 0.093
_refine_ls_extinction_method none
_refine_ls_goodness_of_fit_ref 1.042
_refine_ls_hydrogen_treatment fixed
_refine_ls_matrix_type full
_refine_ls_number_parameters 896
_refine_ls_number_reflns 13775
_refine_ls_number_restraints 0
_refine_ls_restrained_S_all 1.042
_refine_ls_R_factor_all 0.0887
_refine_ls_R_factor_gt 0.0527
_refine_ls_shift/su_max 0.000
_refine_ls_shift/su_mean 0.000
_refine_ls_structure_factor_coef Fsqd
_refine_ls_weighting_details 'calc w=1/[\s^2^(Fo^2^)+(0.0897P)^2^+1.4200P] where P=(Fo^2^+2Fc^2^)/3'
_refine_ls_weighting_scheme calc
_refine_ls_wR_factor_gt 0.1414
_refine_ls_wR_factor_ref 0.1633
_reflns_number_gt 9288
_reflns_number_total 13775
_reflns_threshold_expression >2sigma(I)
_cod_data_source_file ol3005479_si_002.cif
_cod_data_source_block a11281
_cod_original_cell_volume 4075.9(2)
_cod_database_code 1507601

loop_
_symmetry_equiv_pos_as_xyz
'x, y, z'
'-x, -y, -z'

loop_
_atom_site_label
_atom_site_type_symbol
_atom_site_fract_x
_atom_site_fract_y
_atom_site_fract_z
_atom_site_U_iso_or_equiv
_atom_site_adp_type
_atom_site_occupancy
_atom_site_symmetry_multiplicity
_atom_site_calc_flag
_atom_site_refinement_flags
_atom_site_disorder_assembly
_atom_site_disorder_group
C1 C 0.0760(3) -0.0256(3) 0.6141(2) 0.0399(10) Uani 1 1 d . . .
C2 C 0.0274(3) -0.0588(3) 0.6744(2) 0.0435(11) Uani 1 1 d . . .
C3 C -0.0017(4) -0.1338(3) 0.6754(3) 0.0574(13) Uani 1 1 d . . .
H3 H 0.0133 -0.1687 0.6363 0.069 Uiso 1 1 calc R . .
C4 C -0.0529(5) -0.1587(4) 0.7334(3) 0.0719(16) Uani 1 1 d . . .
H4 H -0.0723 -0.2106 0.7340 0.086 Uiso 1 1 calc R . .
C5 C -0.0750(5) -0.1071(4) 0.7901(3) 0.0801(18) Uani 1 1 d . . .
H5 H -0.1109 -0.1237 0.8291 0.096 Uiso 1 1 calc R . .
C6 C -0.0472(5) -0.0338(4) 0.7917(3) 0.0785(17) Uani 1 1 d . . .
H6 H -0.0620 0.0000 0.8312 0.094 Uiso 1 1 calc R . .
C7 C 0.0045(4) -0.0092(4) 0.7329(2) 0.0557(13) Uani 1 1 d . . .
C8 C 0.0709(3) 0.1036(4) 0.6810(2) 0.0459(11) Uani 1 1 d . . .
C9 C 0.0931(3) 0.0564(3) 0.61999(19) 0.0332(9) Uani 1 1 d . . .
C10 C 0.1316(3) 0.1079(3) 0.56334(19) 0.0321(9) Uani 1 1 d . . .
H10 H 0.1681 0.1372 0.5814 0.038 Uiso 1 1 calc R . .
C11 C 0.0444(3) 0.1989(3) 0.54118(18) 0.0302(9) Uani 1 1 d . . .
C12 C 0.0354(3) 0.2948(3) 0.5480(2) 0.0386(10) Uani 1 1 d . . .
H12 H 0.0842 0.3018 0.5659 0.046 Uiso 1 1 calc R . .
C13 C -0.0438(3) 0.3795(3) 0.5288(2) 0.0415(10) Uani 1 1 d . . .
H13 H -0.0491 0.4441 0.5330 0.050 Uiso 1 1 calc R . .
C14 C -0.1151(3) 0.3684(3) 0.5033(2) 0.0378(10) Uani 1 1 d . . .
C15 C -0.1080(3) 0.2744(3) 0.4962(2) 0.0361(9) Uani 1 1 d . . .
H15 H -0.1574 0.2677 0.4789 0.043 Uiso 1 1 calc R . .
C16 C -0.0275(3) 0.1907(3) 0.51492(19) 0.0334(9) Uani 1 1 d . . .
H16 H -0.0215 0.1260 0.5096 0.040 Uiso 1 1 calc R . .
C17 C 0.2905(3) 0.1058(3) 0.4498(2) 0.0384(10) Uani 1 1 d . . .
H17A H 0.2891 0.1513 0.4810 0.046 Uiso 1 1 calc R . .
H17B H 0.3651 0.0612 0.4291 0.046 Uiso 1 1 calc R . .
C18 C 0.2366(3) 0.1696(3) 0.3974(2) 0.0464(11) Uani 1 1 d . . .
H18A H 0.2427 0.1243 0.3641 0.056 Uiso 1 1 calc R . .
H18B H 0.1608 0.2113 0.4171 0.056 Uiso 1 1 calc R . .
C19 C 0.2835(4) 0.2385(3) 0.3646(2) 0.0519(12) Uani 1 1 d . . .
H19A H 0.2532 0.2695 0.3272 0.062 Uiso 1 1 calc R . .
H19B H 0.3604 0.1977 0.3480 0.062 Uiso 1 1 calc R . .
C20 C 0.2626(4) 0.3218(4) 0.4106(3) 0.0670(15) Uani 1 1 d . . .
H20A H 0.2938 0.3639 0.3874 0.101 Uiso 1 1 calc R . .
H20B H 0.2941 0.2915 0.4472 0.101 Uiso 1 1 calc R . .
H20C H 0.1865 0.3632 0.4266 0.101 Uiso 1 1 calc R . .
C21 C 0.1971(3) -0.0190(3) 0.4352(2) 0.0395(10) Uani 1 1 d . . .
H21A H 0.1588 -0.0567 0.4571 0.047 Uiso 1 1 calc R . .
H21B H 0.1496 0.0381 0.4133 0.047 Uiso 1 1 calc R . .
C22 C 0.2958(3) -0.0885(3) 0.3845(2) 0.0500(12) Uani 1 1 d . . .
H22A H 0.3433 -0.0573 0.3718 0.060 Uiso 1 1 calc R . .
H22B H 0.3334 -0.1531 0.4046 0.060 Uiso 1 1 calc R . .
C23 C 0.2727(4) -0.1101(4) 0.3236(2) 0.0579(13) Uani 1 1 d . . .
H23A H 0.2331 -0.0455 0.3042 0.069 Uiso 1 1 calc R . .
H23B H 0.3402 -0.1487 0.2919 0.069 Uiso 1 1 calc R . .
C24 C 0.2112(4) -0.1677(4) 0.3354(3) 0.0603(13) Uani 1 1 d . . .
H24A H 0.1988 -0.1782 0.2945 0.090 Uiso 1 1 calc R . .
H24B H 0.1436 -0.1296 0.3662 0.090 Uiso 1 1 calc R . .
H24C H 0.2508 -0.2329 0.3533 0.090 Uiso 1 1 calc R . .
C25 C 0.3321(3) -0.0744(3) 0.5271(2) 0.0413(10) Uani 1 1 d . . .
H25A H 0.3036 -0.1206 0.5480 0.050 Uiso 1 1 calc R . .
H25B H 0.3932 -0.1124 0.4911 0.050 Uiso 1 1 calc R . .
C26 C 0.3698(3) -0.0408(3) 0.5769(2) 0.0468(11) Uani 1 1 d . . .
H26A H 0.4005 0.0035 0.5557 0.056 Uiso 1 1 calc R . .
H26B H 0.3084 -0.0012 0.6123 0.056 Uiso 1 1 calc R . .
C27 C 0.4508(3) -0.1283(3) 0.6054(2) 0.0510(12) Uani 1 1 d . . .
H27A H 0.5109 -0.1694 0.5698 0.061 Uiso 1 1 calc R . .
H27B H 0.4776 -0.1017 0.6330 0.061 Uiso 1 1 calc R . .
C28 C 0.4085(5) -0.1945(4) 0.6451(3) 0.0821(18) Uani 1 1 d . . .
H28A H 0.4647 -0.2500 0.6616 0.123 Uiso 1 1 calc R . .
H28B H 0.3825 -0.2218 0.6180 0.123 Uiso 1 1 calc R . .
H28C H 0.3507 -0.1550 0.6814 0.123 Uiso 1 1 calc R . .
C29 C 0.4070(3) 0.2832(3) 0.68319(19) 0.0310(9) Uani 1 1 d . . .
C30 C 0.4621(3) 0.3207(2) 0.62821(19) 0.0303(9) Uani 1 1 d . . .
C31 C 0.5278(3) 0.3588(3) 0.6362(2) 0.0392(10) Uani 1 1 d . . .
H31 H 0.5362 0.3631 0.6782 0.047 Uiso 1 1 calc R . .
C32 C 0.5813(3) 0.3904(3) 0.5836(2) 0.0441(11) Uani 1 1 d . . .
H32 H 0.6261 0.4162 0.5895 0.053 Uiso 1 1 calc R . .
C33 C 0.5691(3) 0.3842(3) 0.5222(2) 0.0430(10) Uani 1 1 d . . .
H33 H 0.6062 0.4056 0.4861 0.052 Uiso 1 1 calc R . .
C34 C 0.5044(3) 0.3477(3) 0.5127(2) 0.0414(10) Uani 1 1 d . . .
H34 H 0.4955 0.3446 0.4707 0.050 Uiso 1 1 calc R . .
C35 C 0.4515(3) 0.3150(3) 0.56657(19) 0.0328(9) Uani 1 1 d . . .
C36 C 0.3370(3) 0.2383(3) 0.60453(19) 0.0337(9) Uani 1 1 d . . .
C37 C 0.3483(3) 0.2401(3) 0.66880(18) 0.0293(8) Uani 1 1 d . . .
C38 C 0.2918(3) 0.1945(3) 0.71956(18) 0.0304(9) Uani 1 1 d . . .
H38 H 0.2421 0.1866 0.6993 0.036 Uiso 1 1 calc R . .
C39 C 0.3603(3) 0.0897(3) 0.74166(18) 0.0321(9) Uani 1 1 d . . .
C40 C 0.3195(3) 0.0218(3) 0.76024(19) 0.0374(10) Uani 1 1 d . . .
H40 H 0.2511 0.0393 0.7558 0.045 Uiso 1 1 calc R . .
C41 C 0.3764(3) -0.0700(3) 0.7849(2) 0.0447(11) Uani 1 1 d . . .
H41 H 0.3472 -0.1151 0.7978 0.054 Uiso 1 1 calc R . .
C42 C 0.4768(4) -0.0961(3) 0.7909(2) 0.0496(12) Uani 1 1 d . . .
C43 C 0.5198(3) -0.0306(3) 0.7714(2) 0.0497(12) Uani 1 1 d . . .
H43 H 0.5890 -0.0490 0.7748 0.060 Uiso 1 1 calc R . .
C44 C 0.4617(3) 0.0609(3) 0.7473(2) 0.0428(11) Uani 1 1 d . . .
H44 H 0.4915 0.1055 0.7342 0.051 Uiso 1 1 calc R . .
C45 C 0.0975(3) 0.2506(3) 0.82251(19) 0.0335(9) Uani 1 1 d . . .
H45A H 0.0665 0.2542 0.7860 0.040 Uiso 1 1 calc R . .
H45B H 0.1224 0.1814 0.8386 0.040 Uiso 1 1 calc R . .
C46 C 0.0119(3) 0.3242(3) 0.8767(2) 0.0452(11) Uani 1 1 d . A .
H46A H 0.0446 0.3274 0.9109 0.054 Uiso 1 1 calc R . .
H46B H -0.0198 0.3922 0.8591 0.054 Uiso 1 1 calc R . .
C47 C -0.0727(4) 0.2949(4) 0.9061(3) 0.087(2) Uani 1 1 d . . .
H47A H -0.0397 0.2302 0.9274 0.104 Uiso 1 1 d R A .
H47B H -0.1239 0.3455 0.9407 0.104 Uiso 1 1 d R . .
C48' C -0.1384(12) 0.3122(12) 0.8512(7) 0.084(4) Uiso 0.44 1 d P A 3
H48A H -0.1951 0.2936 0.8686 0.125 Uiso 0.44 1 calc PR A 3
H48B H -0.0909 0.2701 0.8126 0.125 Uiso 0.44 1 calc PR A 3
H48C H -0.1687 0.3831 0.8397 0.125 Uiso 0.44 1 calc PR A 3
C48 C -0.1222(9) 0.2620(9) 0.8793(6) 0.078(3) Uiso 0.56 1 d P A 4
H48D H -0.1734 0.2496 0.9131 0.118 Uiso 0.56 1 calc PR A 4
H48E H -0.0713 0.1994 0.8546 0.118 Uiso 0.56 1 calc PR A 4
H48F H -0.1589 0.3126 0.8502 0.118 Uiso 0.56 1 calc PR A 4
C49 C 0.2759(3) 0.2517(3) 0.85797(19) 0.0360(9) Uani 1 1 d . . .
H49A H 0.3506 0.2339 0.8381 0.043 Uiso 1 1 calc R . .
H49B H 0.2448 0.3153 0.8834 0.043 Uiso 1 1 calc R . .
C50 C 0.2728(4) 0.1696(3) 0.9048(2) 0.0462(11) Uani 1 1 d . . .
H50A H 0.1991 0.1902 0.9291 0.055 Uiso 1 1 calc R . .
H50B H 0.2979 0.1068 0.8799 0.055 Uiso 1 1 calc R . .
C51 C 0.3398(4) 0.1495(4) 0.9521(2) 0.0586(13) Uani 1 1 d . . .
H51A H 0.3163 0.2132 0.9756 0.070 Uiso 1 1 calc R . .
H51B H 0.4137 0.1269 0.9277 0.070 Uiso 1 1 calc R . .
C52 C 0.3351(6) 0.0711(5) 1.0008(3) 0.108(2) Uani 1 1 d . . .
H52A H 0.3804 0.0611 1.0298 0.162 Uiso 1 1 calc R . .
H52B H 0.3594 0.0074 0.9779 0.162 Uiso 1 1 calc R . .
H52C H 0.2625 0.0939 1.0261 0.162 Uiso 1 1 calc R . .
C53 C 0.1595(3) 0.4055(3) 0.77125(19) 0.0357(9) Uani 1 1 d . . .
H53A H 0.1196 0.4486 0.8110 0.043 Uiso 1 1 calc R . .
H53B H 0.2195 0.4191 0.7509 0.043 Uiso 1 1 calc R . .
C54 C 0.0877(3) 0.4341(3) 0.7246(2) 0.0449(11) Uani 1 1 d . . .
H54A H 0.1234 0.3845 0.6879 0.054 Uiso 1 1 calc R . .
H54B H 0.0222 0.4309 0.7473 0.054 Uiso 1 1 calc R . .
C55 C 0.0602(4) 0.5372(4) 0.6989(2) 0.0580(13) Uani 1 1 d . . .
H55A H 0.1254 0.5383 0.6730 0.070 Uiso 1 1 calc R . .
H55B H 0.0309 0.5856 0.7358 0.070 Uiso 1 1 calc R . .
C56 C -0.0186(4) 0.5718(5) 0.6572(3) 0.087(2) Uani 1 1 d . . .
H56A H -0.0328 0.6396 0.6422 0.130 Uiso 1 1 calc R . .
H56B H -0.0843 0.5727 0.6827 0.130 Uiso 1 1 calc R . .
H56C H 0.0104 0.5254 0.6197 0.130 Uiso 1 1 calc R . .
C57 C 0.2347(3) 0.4698(3) 0.9663(2) 0.0424(10) Uani 1 1 d . . .
C58 C 0.1837(3) 0.4233(3) 1.0208(2) 0.0426(11) Uani 1 1 d . . .
C59 C 0.1069(4) 0.4016(4) 1.0145(3) 0.0587(13) Uani 1 1 d . . .
H59 H 0.0851 0.4134 0.9752 0.070 Uiso 1 1 calc R . .
C60 C 0.0616(4) 0.3624(4) 1.0658(3) 0.0715(16) Uani 1 1 d . . .
H60 H 0.0069 0.3488 1.0619 0.086 Uiso 1 1 calc R . .
C61 C 0.0937(4) 0.3420(4) 1.1237(3) 0.0650(15) Uani 1 1 d . . .
H61 H 0.0608 0.3143 1.1581 0.078 Uiso 1 1 calc R . .
C62 C 0.1717(4) 0.3613(4) 1.1319(3) 0.0708(16) Uani 1 1 d . . .
H62 H 0.1942 0.3473 1.1710 0.085 Uiso 1 1 calc R . .
C63 C 0.2185(3) 0.4045(3) 1.0770(2) 0.0467(11) Uani 1 1 d . . .
C64 C 0.3410(4) 0.4677(3) 1.0383(2) 0.0472(12) Uani 1 1 d . . .
C65 C 0.3085(3) 0.4921(3) 0.9785(2) 0.0357(10) Uani 1 1 d . . .
C66 C 0.3610(3) 0.5462(3) 0.93205(18) 0.0316(9) Uani 1 1 d . . .
H66 H 0.4208 0.5367 0.9500 0.038 Uiso 1 1 calc R . .
C67 C 0.2961(3) 0.6602(3) 0.93081(18) 0.0343(9) Uani 1 1 d . B .
C68 C 0.3398(4) 0.7217(3) 0.9363(2) 0.0444(11) Uani 1 1 d . . .
H68 H 0.4099 0.6927 0.9411 0.053 Uiso 1 1 calc R . .
C69 C 0.2817(4) 0.8264(3) 0.9347(2) 0.0557(13) Uani 1 1 d . B .
H69 H 0.3120 0.8685 0.9383 0.067 Uiso 1 1 calc R . .
C70 C 0.1806(4) 0.8673(3) 0.9281(2) 0.0582(14) Uani 1 1 d . . .
C71 C 0.1351(4) 0.8085(3) 0.9232(2) 0.0583(13) Uani 1 1 d . B .
H71 H 0.0647 0.8382 0.9189 0.070 Uiso 1 1 calc R . .
C72 C 0.1931(4) 0.7043(3) 0.9248(2) 0.0492(12) Uani 1 1 d . . .
H72 H 0.1617 0.6631 0.9217 0.059 Uiso 1 1 calc R B .
C73 C 0.5319(3) 0.5219(3) 0.81916(19) 0.0379(10) Uani 1 1 d . . .
H73A H 0.5018 0.5952 0.8125 0.045 Uiso 1 1 calc R . .
H73B H 0.5718 0.5066 0.8528 0.045 Uiso 1 1 calc R . .
C74 C 0.6090(4) 0.4673(3) 0.7561(2) 0.0504(12) Uani 1 1 d . . .
H74A H 0.5719 0.4869 0.7208 0.060 Uiso 1 1 calc R . .
H74B H 0.6367 0.3937 0.7611 0.060 Uiso 1 1 calc R . .
C75 C 0.7008(4) 0.4937(4) 0.7386(3) 0.0747(17) Uani 1 1 d . . .
H75A H 0.6738 0.5655 0.7274 0.090 Uiso 1 1 calc R . .
H75B H 0.7298 0.4846 0.7769 0.090 Uiso 1 1 calc R . .
C76 C 0.7878(5) 0.4301(5) 0.6828(3) 0.104(2) Uani 1 1 d . . .
H76A H 0.8441 0.4497 0.6737 0.156 Uiso 1 1 calc R . .
H76B H 0.7599 0.4402 0.6444 0.156 Uiso 1 1 calc R . .
H76C H 0.8157 0.3591 0.6939 0.156 Uiso 1 1 calc R . .
C77 C 0.3412(3) 0.5359(3) 0.7933(2) 0.0413(10) Uani 1 1 d . . .
H77A H 0.3719 0.4852 0.7575 0.050 Uiso 1 1 calc R . .
H77B H 0.2715 0.5414 0.8158 0.050 Uiso 1 1 calc R . .
C78 C 0.3252(4) 0.6383(4) 0.7639(2) 0.0542(12) Uani 1 1 d . . .
H78A H 0.3043 0.6872 0.7993 0.065 Uiso 1 1 calc R . .
H78B H 0.3928 0.6307 0.7355 0.065 Uiso 1 1 calc R . .
C79 C 0.2416(4) 0.6797(4) 0.7249(3) 0.0662(14) Uani 1 1 d . . .
H79A H 0.1773 0.6773 0.7513 0.079 Uiso 1 1 calc R . .
H79B H 0.2233 0.7510 0.7158 0.079 Uiso 1 1 calc R . .
C80 C 0.2761(5) 0.6233(5) 0.6630(3) 0.0793(17) Uani 1 1 d . . .
H80A H 0.2196 0.6531 0.6401 0.119 Uiso 1 1 calc R . .
H80B H 0.2928 0.5529 0.6717 0.119 Uiso 1 1 calc R . .
H80C H 0.3388 0.6267 0.6362 0.119 Uiso 1 1 calc R . .
C81 C 0.4786(3) 0.3567(3) 0.85634(19) 0.0356(9) Uani 1 1 d . . .
H81A H 0.4211 0.3401 0.8781 0.043 Uiso 1 1 calc R . .
H81B H 0.5084 0.3251 0.8124 0.043 Uiso 1 1 calc R . .
C82 C 0.5646(3) 0.3113(3) 0.8941(2) 0.0482(11) Uani 1 1 d . . .
H82A H 0.5402 0.3528 0.9340 0.058 Uiso 1 1 calc R . .
H82B H 0.6283 0.3144 0.8675 0.058 Uiso 1 1 calc R . .
C83 C 0.5942(5) 0.2014(4) 0.9129(3) 0.0737(16) Uani 1 1 d . . .
H83A H 0.6497 0.1784 0.9370 0.088 Uiso 1 1 calc R . .
H83B H 0.5318 0.1995 0.9426 0.088 Uiso 1 1 calc R . .
C84 C 0.6314(5) 0.1310(4) 0.8590(3) 0.091(2) Uani 1 1 d . . .
H84A H 0.6477 0.0636 0.8755 0.136 Uiso 1 1 calc R . .
H84B H 0.6949 0.1300 0.8301 0.136 Uiso 1 1 calc R . .
H84C H 0.5766 0.1520 0.8352 0.136 Uiso 1 1 calc R . .
O1 O 0.0992(3) -0.0709(2) 0.56159(15) 0.0569(9) Uani 1 1 d . . .
O2 O 0.0285(3) 0.0673(3) 0.73659(15) 0.0595(9) Uani 1 1 d . . .
O3 O 0.0856(3) 0.1735(3) 0.69064(15) 0.0624(10) Uani 1 1 d . . .
O4 O 0.4136(2) 0.2916(2) 0.74030(13) 0.0400(7) Uani 1 1 d . . .
O5 O 0.3896(2) 0.2767(2) 0.55448(13) 0.0390(7) Uani 1 1 d . . .
O6 O 0.2854(2) 0.2071(2) 0.58693(14) 0.0474(8) Uani 1 1 d . . .
O7 O 0.2096(2) 0.4846(2) 0.91231(17) 0.0515(8) Uani 1 1 d . . .
O8 O 0.2941(3) 0.4224(3) 1.08686(16) 0.0632(9) Uani 1 1 d . . .
O9 O 0.4078(3) 0.4799(3) 1.05253(16) 0.0779(12) Uani 1 1 d . . .
P1 P 0.23265(8) 0.02857(7) 0.49450(5) 0.0326(2) Uani 1 1 d . . .
P2 P 0.20944(8) 0.27548(7) 0.79319(5) 0.0303(2) Uani 1 1 d . . .
P3 P 0.42460(8) 0.49085(7) 0.84950(5) 0.0325(2) Uani 1 1 d . . .
Br1 Br -0.22575(4) 0.48551(3) 0.47896(2) 0.05371(16) Uani 1 1 d . . .
Br2 Br 0.55509(4) -0.22082(4) 0.82675(3) 0.0768(2) Uani 1 1 d . . .
Br3 Br 0.09573(15) 1.00994(14) 0.91782(9) 0.0689(4) Uani 0.65 1 d P B 1
Br3' Br 0.1189(3) 1.0095(3) 0.9370(2) 0.0689(4) Uani 0.35 1 d P B 2

loop_
_atom_site_aniso_label
_atom_site_aniso_U_11
_atom_site_aniso_U_22
_atom_site_aniso_U_33
_atom_site_aniso_U_23
_atom_site_aniso_U_13
_atom_site_aniso_U_12
C1 0.037(2) 0.039(2) 0.040(3) 0.000(2) -0.013(2) -0.0129(19)
C2 0.039(2) 0.036(2) 0.057(3) 0.014(2) -0.021(2) -0.0158(19)
C3 0.064(3) 0.044(3) 0.063(3) 0.011(2) -0.025(3) -0.021(2)
C4 0.084(4) 0.051(3) 0.080(4) 0.017(3) -0.018(3) -0.034(3)
C5 0.094(5) 0.063(4) 0.071(4) 0.021(3) -0.010(3) -0.035(3)
C6 0.095(5) 0.067(4) 0.068(4) 0.011(3) -0.016(3) -0.035(3)
C7 0.056(3) 0.054(3) 0.044(3) 0.013(2) -0.014(2) -0.016(2)
C8 0.038(2) 0.061(3) 0.037(3) -0.005(2) -0.005(2) -0.022(2)
C9 0.026(2) 0.033(2) 0.040(2) -0.0053(18) -0.0111(18) -0.0102(17)
C10 0.028(2) 0.034(2) 0.038(2) -0.0074(18) -0.0106(18) -0.0146(17)
C11 0.026(2) 0.030(2) 0.031(2) -0.0047(17) -0.0049(17) -0.0103(16)
C12 0.034(2) 0.035(2) 0.048(3) -0.0087(19) -0.010(2) -0.0158(19)
C13 0.042(2) 0.027(2) 0.054(3) -0.0041(19) -0.011(2) -0.0138(19)
C14 0.030(2) 0.034(2) 0.036(2) -0.0001(18) -0.0050(19) -0.0058(18)
C15 0.031(2) 0.039(2) 0.040(2) -0.0033(19) -0.0115(19) -0.0142(18)
C16 0.033(2) 0.030(2) 0.037(2) -0.0044(17) -0.0073(18) -0.0145(17)
C17 0.034(2) 0.035(2) 0.043(3) -0.0003(19) -0.010(2) -0.0126(18)
C18 0.044(3) 0.049(3) 0.043(3) 0.000(2) -0.012(2) -0.018(2)
C19 0.049(3) 0.048(3) 0.051(3) 0.010(2) -0.016(2) -0.016(2)
C20 0.078(4) 0.052(3) 0.074(4) 0.013(3) -0.027(3) -0.030(3)
C21 0.035(2) 0.039(2) 0.042(3) -0.0120(19) -0.0097(19) -0.0123(19)
C22 0.042(3) 0.047(3) 0.055(3) -0.018(2) -0.003(2) -0.016(2)
C23 0.058(3) 0.055(3) 0.050(3) -0.016(2) -0.002(2) -0.020(2)
C24 0.056(3) 0.058(3) 0.067(4) -0.008(3) -0.019(3) -0.023(3)
C25 0.030(2) 0.029(2) 0.058(3) -0.0027(19) -0.012(2) -0.0068(17)
C26 0.035(2) 0.039(2) 0.073(3) 0.002(2) -0.022(2) -0.018(2)
C27 0.044(3) 0.046(3) 0.057(3) 0.004(2) -0.021(2) -0.012(2)
C28 0.139(6) 0.065(4) 0.063(4) 0.017(3) -0.035(4) -0.061(4)
C29 0.031(2) 0.029(2) 0.031(2) -0.0025(17) -0.0029(18) -0.0133(17)
C30 0.0235(19) 0.0193(18) 0.042(3) -0.0031(16) -0.0027(17) -0.0071(15)
C31 0.037(2) 0.038(2) 0.041(3) -0.0018(19) -0.008(2) -0.0158(19)
C32 0.045(3) 0.041(2) 0.048(3) 0.003(2) -0.004(2) -0.024(2)
C33 0.040(2) 0.041(2) 0.043(3) 0.006(2) -0.004(2) -0.018(2)
C34 0.043(2) 0.034(2) 0.036(3) 0.0002(18) -0.004(2) -0.0114(19)
C35 0.031(2) 0.0273(19) 0.034(2) -0.0003(17) -0.0083(18) -0.0075(17)
C36 0.035(2) 0.0262(19) 0.034(2) 0.0014(17) -0.0045(19) -0.0111(18)
C37 0.031(2) 0.0270(19) 0.030(2) -0.0030(16) -0.0028(17) -0.0142(16)
C38 0.034(2) 0.030(2) 0.031(2) -0.0042(16) -0.0035(17) -0.0195(17)
C39 0.034(2) 0.029(2) 0.030(2) -0.0082(17) 0.0015(18) -0.0144(17)
C40 0.038(2) 0.036(2) 0.038(2) -0.0078(19) -0.0005(19) -0.0205(19)
C41 0.050(3) 0.035(2) 0.046(3) -0.001(2) -0.001(2) -0.021(2)
C42 0.050(3) 0.030(2) 0.055(3) 0.000(2) 0.001(2) -0.013(2)
C43 0.035(2) 0.041(2) 0.065(3) 0.001(2) -0.006(2) -0.014(2)
C44 0.035(2) 0.035(2) 0.054(3) -0.002(2) -0.004(2) -0.0162(19)
C45 0.032(2) 0.037(2) 0.033(2) -0.0045(18) -0.0012(18) -0.0195(18)
C46 0.036(2) 0.049(3) 0.042(3) -0.011(2) 0.002(2) -0.016(2)
C47 0.072(4) 0.052(3) 0.097(5) -0.021(3) 0.038(4) -0.021(3)
C49 0.040(2) 0.039(2) 0.032(2) -0.0030(18) -0.0085(19) -0.0202(19)
C50 0.051(3) 0.048(3) 0.041(3) 0.003(2) -0.009(2) -0.026(2)
C51 0.072(3) 0.055(3) 0.049(3) 0.009(2) -0.028(3) -0.024(3)
C52 0.148(7) 0.124(6) 0.087(5) 0.062(4) -0.072(5) -0.080(5)
C53 0.037(2) 0.029(2) 0.037(2) -0.0026(17) -0.0032(19) -0.0144(18)
C54 0.038(2) 0.041(2) 0.052(3) 0.008(2) -0.012(2) -0.016(2)
C55 0.059(3) 0.057(3) 0.058(3) 0.018(2) -0.019(3) -0.027(3)
C56 0.063(4) 0.095(5) 0.103(5) 0.054(4) -0.040(4) -0.036(3)
C57 0.046(3) 0.034(2) 0.042(3) -0.005(2) -0.005(2) -0.016(2)
C58 0.035(2) 0.024(2) 0.064(3) -0.006(2) -0.003(2) -0.0132(18)
C59 0.055(3) 0.056(3) 0.064(4) 0.000(3) -0.006(3) -0.028(3)
C60 0.064(4) 0.067(4) 0.075(4) 0.016(3) -0.001(3) -0.035(3)
C61 0.052(3) 0.062(3) 0.069(4) 0.023(3) 0.001(3) -0.028(3)
C62 0.059(3) 0.063(3) 0.077(4) 0.020(3) -0.004(3) -0.027(3)
C63 0.041(3) 0.048(3) 0.041(3) -0.002(2) -0.006(2) -0.014(2)
C64 0.063(3) 0.043(3) 0.023(2) 0.0067(19) 0.009(2) -0.026(2)
C65 0.033(2) 0.028(2) 0.041(3) -0.0066(18) 0.0060(19) -0.0162(18)
C66 0.037(2) 0.034(2) 0.025(2) -0.0019(16) -0.0016(17) -0.0194(18)
C67 0.048(3) 0.030(2) 0.023(2) -0.0012(16) 0.0005(18) -0.0204(19)
C68 0.059(3) 0.041(2) 0.037(3) -0.0001(19) -0.004(2) -0.029(2)
C69 0.087(4) 0.041(3) 0.050(3) -0.001(2) -0.006(3) -0.043(3)
C70 0.071(4) 0.030(2) 0.055(3) 0.001(2) 0.009(3) -0.019(2)
C71 0.043(3) 0.043(3) 0.070(4) 0.005(2) 0.002(2) -0.013(2)
C72 0.047(3) 0.037(2) 0.058(3) -0.002(2) -0.002(2) -0.019(2)
C73 0.047(2) 0.044(2) 0.030(2) -0.0031(18) -0.0018(19) -0.030(2)
C74 0.057(3) 0.055(3) 0.041(3) -0.009(2) 0.008(2) -0.036(2)
C75 0.084(4) 0.078(4) 0.061(4) -0.020(3) 0.028(3) -0.056(3)
C76 0.099(5) 0.111(6) 0.109(5) -0.031(4) 0.028(4) -0.075(5)
C77 0.048(3) 0.047(2) 0.034(2) -0.002(2) -0.013(2) -0.024(2)
C78 0.067(3) 0.056(3) 0.043(3) 0.010(2) -0.021(3) -0.029(3)
C79 0.067(3) 0.064(3) 0.059(4) 0.009(3) -0.020(3) -0.022(3)
C80 0.085(4) 0.100(5) 0.066(4) 0.006(3) -0.033(3) -0.047(4)
C81 0.038(2) 0.035(2) 0.034(2) -0.0042(18) -0.0036(19) -0.0182(18)
C82 0.048(3) 0.044(3) 0.055(3) 0.003(2) -0.015(2) -0.023(2)
C83 0.092(4) 0.053(3) 0.079(4) 0.006(3) -0.038(3) -0.027(3)
C84 0.116(5) 0.052(3) 0.085(5) 0.000(3) -0.028(4) -0.021(3)
O1 0.082(2) 0.057(2) 0.047(2) -0.0059(16) -0.0118(17) -0.0448(19)
O2 0.075(2) 0.066(2) 0.046(2) -0.0025(17) -0.0156(18) -0.0383(19)
O3 0.070(2) 0.081(2) 0.053(2) -0.0260(18) -0.0017(17) -0.050(2)
O4 0.0481(17) 0.0490(17) 0.0333(17) 0.0003(13) -0.0074(13) -0.0318(15)
O5 0.0443(16) 0.0451(16) 0.0324(16) 0.0023(13) -0.0088(13) -0.0250(14)
O6 0.0596(19) 0.061(2) 0.0412(18) 0.0016(15) -0.0173(15) -0.0413(17)
O7 0.0449(18) 0.0508(19) 0.069(2) -0.0030(16) -0.0093(17) -0.0315(15)
O8 0.069(2) 0.080(2) 0.049(2) 0.0127(18) -0.0167(18) -0.042(2)
O9 0.095(3) 0.131(4) 0.043(2) 0.019(2) -0.023(2) -0.080(3)
P1 0.0267(5) 0.0275(5) 0.0394(6) -0.0045(4) -0.0095(5) -0.0074(4)
P2 0.0311(5) 0.0288(5) 0.0303(6) -0.0036(4) -0.0035(4) -0.0146(4)
P3 0.0381(6) 0.0342(5) 0.0287(6) -0.0029(4) -0.0046(5) -0.0206(5)
Br1 0.0461(3) 0.0389(3) 0.0616(3) 0.0036(2) -0.0183(2) -0.0055(2)
Br2 0.0654(4) 0.0430(3) 0.1014(5) 0.0216(3) -0.0144(3) -0.0147(3)
Br3 0.0729(10) 0.0332(3) 0.0861(13) 0.0123(7) -0.0133(6) -0.0176(5)
Br3' 0.0729(10) 0.0332(3) 0.0861(13) 0.0123(7) -0.0133(6) -0.0176(5)

loop_
_atom_type_symbol
_atom_type_description
_atom_type_scat_dispersion_real
_atom_type_scat_dispersion_imag
_atom_type_scat_source
C C 0.0033 0.0016 'International Tables Vol C Tables 4.2.6.8 and 6.1.1.4'
H H 0.0000 0.0000 'International Tables Vol C Tables 4.2.6.8 and 6.1.1.4'
O O 0.0106 0.0060 'International Tables Vol C Tables 4.2.6.8 and 6.1.1.4'
P P 0.1023 0.0942 'International Tables Vol C Tables 4.2.6.8 and 6.1.1.4'
Cl Cl 0.1484 0.1585 'International Tables Vol C Tables 4.2.6.8 and 6.1.1.4'
Br Br -0.2901 2.4595 'International Tables Vol C Tables 4.2.6.8 and 6.1.1.4'

loop_
_geom_angle_atom_site_label_1
_geom_angle_atom_site_label_2
_geom_angle_atom_site_label_3
_geom_angle
O1 C1 C9 124.0(4)
O1 C1 C2 119.6(4)
C9 C1 C2 116.3(4)
C3 C2 C7 118.3(5)
C3 C2 C1 122.7(4)
C7 C2 C1 119.0(4)
C2 C3 C4 120.5(5)
C2 C3 H3 119.8
C4 C3 H3 119.8
C5 C4 C3 119.4(5)
C5 C4 H4 120.3
C3 C4 H4 120.3
C6 C5 C4 122.3(6)
C6 C5 H5 118.9
C4 C5 H5 118.9
C5 C6 C7 117.9(6)
C5 C6 H6 121.1
C7 C6 H6 121.1
O2 C7 C2 122.5(4)
O2 C7 C6 115.9(5)
C2 C7 C6 121.6(5)
O3 C8 O2 114.2(4)
O3 C8 C9 127.2(4)
O2 C8 C9 118.6(4)
C1 C9 C8 122.9(4)
C1 C9 C10 124.1(3)
C8 C9 C10 112.9(3)
C9 C10 C11 114.2(3)
C9 C10 P1 117.6(3)
C11 C10 P1 111.5(3)
C9 C10 H10 103.9
C11 C10 H10 103.9
P1 C10 H10 103.9
C16 C11 C12 118.6(4)
C16 C11 C10 122.1(3)
C12 C11 C10 119.3(3)
C13 C12 C11 120.8(4)
C13 C12 H12 119.6
C11 C12 H12 119.6
C14 C13 C12 119.0(4)
C14 C13 H13 120.5
C12 C13 H13 120.5
C13 C14 C15 121.3(4)
C13 C14 Br1 118.7(3)
C15 C14 Br1 119.9(3)
C16 C15 C14 118.8(4)
C16 C15 H15 120.6
C14 C15 H15 120.6
C15 C16 C11 121.5(3)
C15 C16 H16 119.2
C11 C16 H16 119.2
C18 C17 P1 115.4(3)
C18 C17 H17A 108.4
P1 C17 H17A 108.4
C18 C17 H17B 108.4
P1 C17 H17B 108.4
H17A C17 H17B 107.5
C19 C18 C17 113.2(4)
C19 C18 H18A 108.9
C17 C18 H18A 108.9
C19 C18 H18B 108.9
C17 C18 H18B 108.9
H18A C18 H18B 107.8
C18 C19 C20 112.5(4)
C18 C19 H19A 109.1
C20 C19 H19A 109.1
C18 C19 H19B 109.1
C20 C19 H19B 109.1
H19A C19 H19B 107.8
C19 C20 H20A 109.5
C19 C20 H20B 109.5
H20A C20 H20B 109.5
C19 C20 H20C 109.5
H20A C20 H20C 109.5
H20B C20 H20C 109.5
C22 C21 P1 110.8(3)
C22 C21 H21A 109.5
P1 C21 H21A 109.5
C22 C21 H21B 109.5
P1 C21 H21B 109.5
H21A C21 H21B 108.1
C23 C22 C21 114.2(4)
C23 C22 H22A 108.7
C21 C22 H22A 108.7
C23 C22 H22B 108.7
C21 C22 H22B 108.7
H22A C22 H22B 107.6
C24 C23 C22 113.9(4)
C24 C23 H23A 108.8
C22 C23 H23A 108.8
C24 C23 H23B 108.8
C22 C23 H23B 108.8
H23A C23 H23B 107.7
C23 C24 H24A 109.5
C23 C24 H24B 109.5
H24A C24 H24B 109.5
C23 C24 H24C 109.5
H24A C24 H24C 109.5
H24B C24 H24C 109.5
C26 C25 P1 113.5(3)
C26 C25 H25A 108.9
P1 C25 H25A 108.9
C26 C25 H25B 108.9
P1 C25 H25B 108.9
H25A C25 H25B 107.7
C27 C26 C25 112.9(3)
C27 C26 H26A 109.0
C25 C26 H26A 109.0
C27 C26 H26B 109.0
C25 C26 H26B 109.0
H26A C26 H26B 107.8
C28 C27 C26 113.4(4)
C28 C27 H27A 108.9
C26 C27 H27A 108.9
C28 C27 H27B 108.9
C26 C27 H27B 108.9
H27A C27 H27B 107.7
C27 C28 H28A 109.5
C27 C28 H28B 109.5
H28A C28 H28B 109.5
C27 C28 H28C 109.5
H28A C28 H28C 109.5
H28B C28 H28C 109.5
O4 C29 C37 123.3(3)
O4 C29 C30 119.8(3)
C37 C29 C30 116.9(3)
C35 C30 C31 118.6(4)
C35 C30 C29 119.6(3)
C31 C30 C29 121.8(4)
C32 C31 C30 120.7(4)
C32 C31 H31 119.6
C30 C31 H31 119.6
C31 C32 C33 119.7(4)
C31 C32 H32 120.1
C33 C32 H32 120.1
C34 C33 C32 121.0(4)
C34 C33 H33 119.5
C32 C33 H33 119.5
C33 C34 C35 118.6(4)
C33 C34 H34 120.7
C35 C34 H34 120.7
O5 C35 C30 122.1(3)
O5 C35 C34 116.4(4)
C30 C35 C34 121.4(4)
O6 C36 O5 113.7(3)
O6 C36 C37 127.4(4)
O5 C36 C37 118.9(3)
C29 C37 C36 121.5(3)
C29 C37 C38 122.8(3)
C36 C37 C38 115.7(3)
C37 C38 C39 116.4(3)
C37 C38 P2 114.3(2)
C39 C38 P2 107.5(2)
C37 C38 H38 105.9
C39 C38 H38 105.9
P2 C38 H38 105.9
C44 C39 C40 117.9(4)
C44 C39 C38 121.8(3)
C40 C39 C38 120.1(3)
C41 C40 C39 121.4(4)
C41 C40 H40 119.3
C39 C40 H40 119.3
C40 C41 C42 119.4(4)
C40 C41 H41 120.3
C42 C41 H41 120.3
C43 C42 C41 120.2(4)
C43 C42 Br2 119.8(4)
C41 C42 Br2 120.0(3)
C44 C43 C42 119.7(4)
C44 C43 H43 120.2
C42 C43 H43 120.2
C43 C44 C39 121.4(4)
C43 C44 H44 119.3
C39 C44 H44 119.3
C46 C45 P2 113.5(3)
C46 C45 H45A 108.9
P2 C45 H45A 108.9
C46 C45 H45B 108.9
P2 C45 H45B 108.9
H45A C45 H45B 107.7
C47 C46 C45 112.7(4)
C47 C46 H46A 109.0
C45 C46 H46A 109.0
C47 C46 H46B 109.0
C45 C46 H46B 109.0
H46A C46 H46B 107.8
C48 C47 C46 130.9(7)
C48 C47 C48' 33.1(7)
C46 C47 C48' 106.7(7)
C48 C47 H47A 92.0
C46 C47 H47A 106.9
C48' C47 H47A 123.9
C48 C47 H47B 109.4
C46 C47 H47B 107.6
C48' C47 H47B 104.0
H47A C47 H47B 106.9
C47 C48' H48A 109.5
C47 C48' H48B 109.5
H48A C48' H48B 109.5
C47 C48' H48C 109.5
H48A C48' H48C 109.5
H48B C48' H48C 109.5
C47 C48 H48D 109.5
C47 C48 H48E 109.5
H48D C48 H48E 109.5
C47 C48 H48F 109.5
H48D C48 H48F 109.5
H48E C48 H48F 109.5
C50 C49 P2 117.2(3)
C50 C49 H49A 108.0
P2 C49 H49A 108.0
C50 C49 H49B 108.0
P2 C49 H49B 108.0
H49A C49 H49B 107.2
C51 C50 C49 112.2(4)
C51 C50 H50A 109.2
C49 C50 H50A 109.2
C51 C50 H50B 109.2
C49 C50 H50B 109.2
H50A C50 H50B 107.9
C50 C51 C52 113.4(4)
C50 C51 H51A 108.9
C52 C51 H51A 108.9
C50 C51 H51B 108.9
C52 C51 H51B 108.9
H51A C51 H51B 107.7
C51 C52 H52A 109.5
C51 C52 H52B 109.5
H52A C52 H52B 109.5
C51 C52 H52C 109.5
H52A C52 H52C 109.5
H52B C52 H52C 109.5
C54 C53 P2 113.3(3)
C54 C53 H53A 108.9
P2 C53 H53A 108.9
C54 C53 H53B 108.9
P2 C53 H53B 108.9
H53A C53 H53B 107.7
C55 C54 C53 112.7(4)
C55 C54 H54A 109.0
C53 C54 H54A 109.0
C55 C54 H54B 109.0
C53 C54 H54B 109.0
H54A C54 H54B 107.8
C54 C55 C56 114.1(4)
C54 C55 H55A 108.7
C56 C55 H55A 108.7
C54 C55 H55B 108.7
C56 C55 H55B 108.7
H55A C55 H55B 107.6
C55 C56 H56A 109.5
C55 C56 H56B 109.5
H56A C56 H56B 109.5
C55 C56 H56C 109.5
H56A C56 H56C 109.5
H56B C56 H56C 109.5
O7 C57 C65 123.3(4)
O7 C57 C58 120.0(4)
C65 C57 C58 116.7(4)
C59 C58 C63 121.7(4)
C59 C58 C57 121.3(5)
C63 C58 C57 117.0(4)
C58 C59 C60 118.9(5)
C58 C59 H59 120.6
C60 C59 H59 120.6
C59 C60 C61 121.9(5)
C59 C60 H60 119.1
C61 C60 H60 119.1
C62 C61 C60 121.2(5)
C62 C61 H61 119.4
C60 C61 H61 119.4
C61 C62 C63 116.5(5)
C61 C62 H62 121.7
C63 C62 H62 121.7
O8 C63 C58 125.4(4)
O8 C63 C62 114.7(4)
C58 C63 C62 119.8(4)
O9 C64 O8 113.3(4)
O9 C64 C65 127.2(4)
O8 C64 C65 119.5(4)
C57 C65 C64 122.1(4)
C57 C65 C66 124.1(4)
C64 C65 C66 113.8(3)
C65 C66 C67 115.9(3)
C65 C66 P3 115.8(3)
C67 C66 P3 111.0(3)
C65 C66 H66 104.1
C67 C66 H66 104.1
P3 C66 H66 104.1
C68 C67 C72 118.7(4)
C68 C67 C66 119.8(4)
C72 C67 C66 121.6(3)
C67 C68 C69 120.6(4)
C67 C68 H68 119.7
C69 C68 H68 119.7
C70 C69 C68 119.2(4)
C70 C69 H69 120.4
C68 C69 H69 120.4
C71 C70 C69 121.5(4)
C71 C70 Br3' 129.3(4)
C69 C70 Br3' 108.8(4)
C71 C70 Br3 115.0(4)
C69 C70 Br3 123.3(4)
Br3' C70 Br3 17.84(11)
C70 C71 C72 119.2(5)
C70 C71 H71 120.4
C72 C71 H71 120.4
C67 C72 C71 120.9(4)
C67 C72 H72 119.6
C71 C72 H72 119.6
C74 C73 P3 115.6(3)
C74 C73 H73A 108.4
P3 C73 H73A 108.4
C74 C73 H73B 108.4
P3 C73 H73B 108.4
H73A C73 H73B 107.4
C73 C74 C75 110.4(3)
C73 C74 H74A 109.6
C75 C74 H74A 109.6
C73 C74 H74B 109.6
C75 C74 H74B 109.6
H74A C74 H74B 108.1
C76 C75 C74 112.8(4)
C76 C75 H75A 109.0
C74 C75 H75A 109.0
C76 C75 H75B 109.0
C74 C75 H75B 109.0
H75A C75 H75B 107.8
C75 C76 H76A 109.5
C75 C76 H76B 109.5
H76A C76 H76B 109.5
C75 C76 H76C 109.5
H76A C76 H76C 109.5
H76B C76 H76C 109.5
C78 C77 P3 115.2(3)
C78 C77 H77A 108.5
P3 C77 H77A 108.5
C78 C77 H77B 108.5
P3 C77 H77B 108.5
H77A C77 H77B 107.5
C79 C78 C77 112.7(4)
C79 C78 H78A 109.1
C77 C78 H78A 109.1
C79 C78 H78B 109.1
C77 C78 H78B 109.1
H78A C78 H78B 107.8
C80 C79 C78 113.1(5)
C80 C79 H79A 109.0
C78 C79 H79A 109.0
C80 C79 H79B 109.0
C78 C79 H79B 109.0
H79A C79 H79B 107.8
C79 C80 H80A 109.5
C79 C80 H80B 109.5
H80A C80 H80B 109.5
C79 C80 H80C 109.5
H80A C80 H80C 109.5
H80B C80 H80C 109.5
C82 C81 P3 113.7(3)
C82 C81 H81A 108.8
P3 C81 H81A 108.8
C82 C81 H81B 108.8
P3 C81 H81B 108.8
H81A C81 H81B 107.7
C81 C82 C83 114.0(4)
C81 C82 H82A 108.8
C83 C82 H82A 108.8
C81 C82 H82B 108.8
C83 C82 H82B 108.8
H82A C82 H82B 107.7
C84 C83 C82 115.1(5)
C84 C83 H83A 108.5
C82 C83 H83A 108.5
C84 C83 H83B 108.5
C82 C83 H83B 108.5
H83A C83 H83B 107.5
C83 C84 H84A 109.5
C83 C84 H84B 109.5
H84A C84 H84B 109.5
C83 C84 H84C 109.5
H84A C84 H84C 109.5
H84B C84 H84C 109.5
C7 O2 C8 120.6(4)
C35 O5 C36 120.8(3)
C63 O8 C64 119.2(4)
C25 P1 C21 109.77(19)
C25 P1 C17 108.14(19)
C21 P1 C17 105.3(2)
C25 P1 C10 107.01(19)
C21 P1 C10 120.46(17)
C17 P1 C10 105.56(18)
C53 P2 C45 107.38(19)
C53 P2 C49 110.90(18)
C45 P2 C49 108.17(19)
C53 P2 C38 109.07(18)
C45 P2 C38 106.83(16)
C49 P2 C38 114.20(18)
C81 P3 C77 111.14(19)
C81 P3 C73 108.59(19)
C77 P3 C73 108.0(2)
C81 P3 C66 107.05(18)
C77 P3 C66 115.42(19)
C73 P3 C66 106.33(17)

loop_
_geom_bond_atom_site_label_1
_geom_bond_atom_site_label_2
_geom_bond_distance
C1 O1 1.254(5)
C1 C9 1.393(5)
C1 C2 1.475(6)
C2 C3 1.381(6)
C2 C7 1.399(6)
C3 C4 1.398(7)
C3 H3 0.9500
C4 C5 1.383(8)
C4 H4 0.9500
C5 C6 1.352(8)
C5 H5 0.9500
C6 C7 1.412(7)
C6 H6 0.9500
C7 O2 1.369(6)
C8 O3 1.215(5)
C8 O2 1.387(5)
C8 C9 1.431(6)
C9 C10 1.510(6)
C10 C11 1.518(5)
C10 P1 1.833(4)
C10 H10 1.0000
C11 C16 1.383(5)
C11 C12 1.405(5)
C12 C13 1.385(6)
C12 H12 0.9500
C13 C14 1.385(6)
C13 H13 0.9500
C14 C15 1.390(5)
C14 Br1 1.905(4)
C15 C16 1.383(5)
C15 H15 0.9500
C16 H16 0.9500
C17 C18 1.537(6)
C17 P1 1.818(4)
C17 H17A 0.9900
C17 H17B 0.9900
C18 C19 1.529(6)
C18 H18A 0.9900
C18 H18B 0.9900
C19 C20 1.532(6)
C19 H19A 0.9900
C19 H19B 0.9900
C20 H20A 0.9800
C20 H20B 0.9800
C20 H20C 0.9800
C21 C22 1.542(5)
C21 P1 1.808(4)
C21 H21A 0.9900
C21 H21B 0.9900
C22 C23 1.526(6)
C22 H22A 0.9900
C22 H22B 0.9900
C23 C24 1.491(6)
C23 H23A 0.9900
C23 H23B 0.9900
C24 H24A 0.9800
C24 H24B 0.9800
C24 H24C 0.9800
C25 C26 1.541(6)
C25 P1 1.802(4)
C25 H25A 0.9900
C25 H25B 0.9900
C26 C27 1.514(6)
C26 H26A 0.9900
C26 H26B 0.9900
C27 C28 1.505(7)
C27 H27A 0.9900
C27 H27B 0.9900
C28 H28A 0.9800
C28 H28B 0.9800
C28 H28C 0.9800
C29 O4 1.273(4)
C29 C37 1.407(5)
C29 C30 1.478(5)
C30 C35 1.383(5)
C30 C31 1.390(5)
C31 C32 1.383(6)
C31 H31 0.9500
C32 C33 1.389(6)
C32 H32 0.9500
C33 C34 1.369(6)
C33 H33 0.9500
C34 C35 1.406(6)
C34 H34 0.9500
C35 O5 1.373(4)
C36 O6 1.212(4)
C36 O5 1.402(5)
C36 C37 1.431(5)
C37 C38 1.511(5)
C38 C39 1.533(5)
C38 P2 1.854(4)
C38 H38 1.0000
C39 C44 1.392(5)
C39 C40 1.394(5)
C40 C41 1.380(6)
C40 H40 0.9500
C41 C42 1.388(6)
C41 H41 0.9500
C42 C43 1.387(6)
C42 Br2 1.900(4)
C43 C44 1.375(6)
C43 H43 0.9500
C44 H44 0.9500
C45 C46 1.533(5)
C45 P2 1.814(4)
C45 H45A 0.9900
C45 H45B 0.9900
C46 C47 1.492(7)
C46 H46A 0.9900
C46 H46B 0.9900
C47 C48 1.312(11)
C47 C48' 1.641(16)
C47 H47A 0.9900
C47 H47B 0.9900
C48' H48A 0.9800
C48' H48B 0.9800
C48' H48C 0.9800
C48 H48D 0.9800
C48 H48E 0.9800
C48 H48F 0.9800
C49 C50 1.527(6)
C49 P2 1.816(4)
C49 H49A 0.9900
C49 H49B 0.9900
C50 C51 1.510(6)
C50 H50A 0.9900
C50 H50B 0.9900
C51 C52 1.515(7)
C51 H51A 0.9900
C51 H51B 0.9900
C52 H52A 0.9800
C52 H52B 0.9800
C52 H52C 0.9800
C53 C54 1.533(6)
C53 P2 1.802(4)
C53 H53A 0.9900
C53 H53B 0.9900
C54 C55 1.496(6)
C54 H54A 0.9900
C54 H54B 0.9900
C55 C56 1.521(7)
C55 H55A 0.9900
C55 H55B 0.9900
C56 H56A 0.9800
C56 H56B 0.9800
C56 H56C 0.9800
C57 O7 1.271(5)
C57 C65 1.373(6)
C57 C58 1.521(6)
C58 C59 1.364(6)
C58 C63 1.382(6)
C59 C60 1.368(7)
C59 H59 0.9500
C60 C61 1.397(8)
C60 H60 0.9500
C61 C62 1.370(7)
C61 H61 0.9500
C62 C63 1.464(7)
C62 H62 0.9500
C63 O8 1.337(5)
C64 O9 1.202(6)
C64 O8 1.403(5)
C64 C65 1.439(6)
C65 C66 1.517(5)
C66 C67 1.525(5)
C66 P3 1.841(4)
C66 H66 1.0000
C67 C68 1.384(5)
C67 C72 1.387(6)
C68 C69 1.400(6)
C68 H68 0.9500
C69 C70 1.369(7)
C69 H69 0.9500
C70 C71 1.364(7)
C70 Br3' 1.899(6)
C70 Br3 1.940(5)
C71 C72 1.393(6)
C71 H71 0.9500
C72 H72 0.9500
C73 C74 1.528(5)
C73 P3 1.811(4)
C73 H73A 0.9900
C73 H73B 0.9900
C74 C75 1.540(6)
C74 H74A 0.9900
C74 H74B 0.9900
C75 C76 1.508(7)
C75 H75A 0.9900
C75 H75B 0.9900
C76 H76A 0.9800
C76 H76B 0.9800
C76 H76C 0.9800
C77 C78 1.542(6)
C77 P3 1.806(4)
C77 H77A 0.9900
C77 H77B 0.9900
C78 C79 1.527(7)
C78 H78A 0.9900
C78 H78B 0.9900
C79 C80 1.481(7)
C79 H79A 0.9900
C79 H79B 0.9900
C80 H80A 0.9800
C80 H80B 0.9800
C80 H80C 0.9800
C81 C82 1.534(6)
C81 P3 1.798(4)
C81 H81A 0.9900
C81 H81B 0.9900
C82 C83 1.541(6)
C82 H82A 0.9900
C82 H82B 0.9900
C83 C84 1.453(7)
C83 H83A 0.9900
C83 H83B 0.9900
C84 H84A 0.9800
C84 H84B 0.9800
C84 H84C 0.9800
